data_1555351
loop_
_publ_author_name
'Shu, Wen-Ming'
'Zheng, Kai-Lu'
'Ma, Jun-Rui'
'Wu, An-Xin'

_publ_section_title
;
 Transition-Metal-Free Multicomponent Benzannulation Reactions for the
 Construction of Polysubstituted Benzene Derivatives.
;
_journal_issue 21
_journal_name_full 'Organic letters'
_journal_page_first 5216
_journal_page_last 5219
_journal_paper_doi 10.1021/acs.orglett.5b02548
_journal_volume 17
_journal_year 2015
_chemical_formula_sum 'C25 H22 O6'
_chemical_formula_weight 418.43
_space_group_IT_number 2
_space_group_name_Hall '-P 1'
_space_group_name_H-M_alt 'P -1'
_symmetry_cell_setting triclinic
_symmetry_space_group_name_H-M 'P -1'
_atom_sites_solution_hydrogens geom
_atom_sites_solution_primary direct
_atom_sites_solution_secondary difmap
_audit_creation_method SHELXL-97
_cell_angle_alpha 68.165(2)
_cell_angle_beta 67.543(2)
_cell_angle_gamma 79.903(3)
_cell_formula_units_Z 2
_cell_length_a 10.1670(17)
_cell_length_b 11.5366(19)
_cell_length_c 11.951(2)
_cell_measurement_reflns_used 3177
_cell_measurement_temperature 296(2)
_cell_measurement_theta_max 30.01
_cell_measurement_theta_min 2.83
_cell_volume 1201.6(3)
_computing_cell_refinement 'Bruker SAINT'
_computing_data_collection 'Bruker APEX2'
_computing_data_reduction 'Bruker SAINT'
_computing_molecular_graphics 'Bruker SHELXTL'
_computing_publication_material 'Bruker SHELXTL'
_computing_structure_refinement 'SHELXL-97 (Sheldrick, 2008)'
_computing_structure_solution 'SHELXS-97 (Sheldrick, 2008)'
_diffrn_ambient_temperature 296(2)
_diffrn_measured_fraction_theta_full 0.985
_diffrn_measured_fraction_theta_max 0.985
_diffrn_measurement_device_type 'Bruker APEX-II CCD'
_diffrn_measurement_method '\f and \w scans'
_diffrn_radiation_monochromator graphite
_diffrn_radiation_source 'fine-focus sealed tube'
_diffrn_radiation_type MoK\a
_diffrn_radiation_wavelength 0.71073
_diffrn_reflns_av_R_equivalents 0.0222
_diffrn_reflns_av_sigmaI/netI 0.0367
_diffrn_reflns_limit_h_max 11
_diffrn_reflns_limit_h_min -12
_diffrn_reflns_limit_k_max 12
_diffrn_reflns_limit_k_min -13
_diffrn_reflns_limit_l_max 14
_diffrn_reflns_limit_l_min -14
_diffrn_reflns_number 8409
_diffrn_reflns_theta_full 25.00
_diffrn_reflns_theta_max 25.00
_diffrn_reflns_theta_min 1.90
_exptl_absorpt_coefficient_mu 0.083
_exptl_absorpt_correction_type none
_exptl_crystal_colour yellow
_exptl_crystal_density_diffrn 1.156
_exptl_crystal_density_method 'not measured'
_exptl_crystal_description block
_exptl_crystal_F_000 440
_exptl_crystal_size_max 0.30
_exptl_crystal_size_mid 0.20
_exptl_crystal_size_min 0.10
_refine_diff_density_max 0.510
_refine_diff_density_min -0.290
_refine_diff_density_rms 0.079
_refine_ls_extinction_coef 0.058(8)
_refine_ls_extinction_expression Fc^*^=kFc[1+0.001xFc^2^\l^3^/sin(2\q)]^-1/4^
_refine_ls_extinction_method SHELXL
_refine_ls_goodness_of_fit_ref 1.049
_refine_ls_hydrogen_treatment mixed
_refine_ls_matrix_type full
_refine_ls_number_parameters 314
_refine_ls_number_reflns 4178
_refine_ls_number_restraints 43
_refine_ls_restrained_S_all 1.074
_refine_ls_R_factor_all 0.0829
_refine_ls_R_factor_gt 0.0680
_refine_ls_shift/su_max 0.002
_refine_ls_shift/su_mean 0.000
_refine_ls_structure_factor_coef Fsqd
_refine_ls_weighting_details 'calc w=1/[\s^2^(Fo^2^)+(0.1328P)^2^+0.2108P] where P=(Fo^2^+2Fc^2^)/3'
_refine_ls_weighting_scheme calc
_refine_ls_wR_factor_gt 0.1885
_refine_ls_wR_factor_ref 0.2095
_reflns_number_gt 3175
_reflns_number_total 4178
_reflns_threshold_expression >2sigma(I)
_cod_data_source_file ol5b02548_si_003.cif
_cod_data_source_block mo_150429f_0m
_cod_depositor_comments
;
The following automatic conversions were performed:

data item '_symmetry_cell_setting' value 'Triclinic' was changed to
'triclinic' in accordance with the
/home/saulius/struct/COD-crude-data/automatic-downloads/DataCite-retrospective/ACS/depositions/lib/dictionaries/cif_core.dic
dictionary named 'cif_core.dic' version 2.4.2 last updated on
2011-04-26.

Automatic conversion script
Id: cif_fix_values 6909 2019-04-08 15:41:33Z antanas 
;
_cod_original_cell_volume 1201.7(3)
_cod_original_sg_symbol_H-M P-1
_cod_database_code 1555351

loop_
_symmetry_equiv_pos_as_xyz
'x, y, z'
'-x, -y, -z'

loop_
_atom_site_label
_atom_site_type_symbol
_atom_site_fract_x
_atom_site_fract_y
_atom_site_fract_z
_atom_site_U_iso_or_equiv
_atom_site_adp_type
_atom_site_occupancy
_atom_site_symmetry_multiplicity
_atom_site_calc_flag
_atom_site_refinement_flags
_atom_site_disorder_assembly
_atom_site_disorder_group
C1 C 0.6750(2) 0.32571(19) 0.9742(2) 0.0497(5) Uani 1 1 d . . .
C2 C 0.5564(3) 0.2848(2) 1.0844(2) 0.0583(6) Uani 1 1 d . . .
H2 H 0.5099 0.3378 1.1314 0.070 Uiso 1 1 calc R . .
C3 C 0.5067(3) 0.1676(2) 1.1248(3) 0.0707(7) Uani 1 1 d . . .
H3 H 0.4272 0.1419 1.1987 0.085 Uiso 1 1 calc R . .
C4 C 0.5743(4) 0.0880(3) 1.0564(3) 0.0801(9) Uani 1 1 d . . .
H4 H 0.5408 0.0085 1.0840 0.096 Uiso 1 1 calc R . .
C5 C 0.6913(4) 0.1262(3) 0.9473(3) 0.0829(9) Uani 1 1 d . . .
H5 H 0.7368 0.0725 0.9008 0.099 Uiso 1 1 calc R . .
C6 C 0.7422(3) 0.2444(2) 0.9061(3) 0.0665(7) Uani 1 1 d . . .
H6 H 0.8220 0.2693 0.8323 0.080 Uiso 1 1 calc R . .
C7 C 0.7291(2) 0.45072(19) 0.93459(19) 0.0462(5) Uani 1 1 d . . .
C8 C 0.7654(2) 0.5336(2) 0.80750(19) 0.0469(5) Uani 1 1 d . . .
C9 C 0.8259(2) 0.64627(19) 0.77363(19) 0.0474(5) Uani 1 1 d . . .
C10 C 0.8474(2) 0.68082(19) 0.86580(19) 0.0459(5) Uani 1 1 d . . .
C11 C 0.8034(2) 0.60270(18) 0.99429(19) 0.0447(5) Uani 1 1 d . . .
C12 C 0.7478(2) 0.48831(19) 1.02484(19) 0.0471(5) Uani 1 1 d . . .
H12 H 0.7221 0.4347 1.1096 0.056 Uiso 1 1 calc R . .
C13 C 0.8094(2) 0.63934(19) 1.09949(19) 0.0483(5) Uani 1 1 d . . .
C14 C 0.7535(4) 0.7546(2) 1.1108(2) 0.0720(8) Uani 1 1 d . . .
H14 H 0.7155 0.8107 1.0505 0.086 Uiso 1 1 calc R . .
C15 C 0.7540(4) 0.7869(3) 1.2115(3) 0.0890(10) Uani 1 1 d . . .
H15 H 0.7172 0.8648 1.2181 0.107 Uiso 1 1 calc R . .
C16 C 0.8089(4) 0.7036(3) 1.3018(3) 0.0798(9) Uani 1 1 d . . .
H16 H 0.8091 0.7252 1.3693 0.096 Uiso 1 1 calc R . .
C17 C 0.8631(3) 0.5894(3) 1.2920(2) 0.0678(7) Uani 1 1 d . . .
H17 H 0.9001 0.5333 1.3530 0.081 Uiso 1 1 calc R . .
C18 C 0.8631(3) 0.5566(2) 1.1912(2) 0.0563(6) Uani 1 1 d . . .
H18 H 0.8995 0.4784 1.1855 0.068 Uiso 1 1 calc R . .
C19 C 0.7401(3) 0.5035(2) 0.7056(2) 0.0544(6) Uani 1 1 d . A .
C21 C 0.8657(3) 0.7320(2) 0.6364(2) 0.0581(6) Uani 1 1 d . . .
C22 C 1.0539(5) 0.8339(4) 0.4524(3) 0.1263(16) Uani 1 1 d . . .
H22A H 1.0263 0.8034 0.4003 0.189 Uiso 1 1 calc R . .
H22B H 1.1558 0.8361 0.4224 0.189 Uiso 1 1 calc R . .
H22C H 1.0132 0.9167 0.4468 0.189 Uiso 1 1 calc R . .
C23 C 0.9150(3) 0.8023(2) 0.8242(2) 0.0529(6) Uani 1 1 d . A .
C20 C 0.554(3) 0.440(2) 0.653(3) 0.082(7) Uani 0.301(10) 1 d PU A 1
H20A H 0.5360 0.5094 0.5847 0.123 Uiso 0.301(10) 1 calc PR A 1
H20B H 0.4688 0.3948 0.7064 0.123 Uiso 0.301(10) 1 calc PR A 1
H20C H 0.6278 0.3858 0.6180 0.123 Uiso 0.301(10) 1 calc PR A 1
C24 C 1.117(4) 0.889(3) 0.815(3) 0.094(9) Uani 0.301(10) 1 d PDU A 1
H24A H 1.1664 0.8717 0.8749 0.113 Uiso 0.301(10) 1 calc PR A 1
H24B H 1.0550 0.9625 0.8199 0.113 Uiso 0.301(10) 1 calc PR A 1
C25 C 1.2248(15) 0.9178(15) 0.6818(14) 0.122(6) Uani 0.301(10) 1 d PDU A 1
H25A H 1.2980 0.8528 0.6800 0.183 Uiso 0.301(10) 1 calc PR A 1
H25B H 1.2664 0.9961 0.6572 0.183 Uiso 0.301(10) 1 calc PR A 1
H25C H 1.1791 0.9231 0.6229 0.183 Uiso 0.301(10) 1 calc PR A 1
C20' C 1.0953(19) 0.8996(14) 0.8294(14) 0.111(5) Uani 0.699(10) 1 d PDU A 2
H20D H 1.0975 0.9579 0.7468 0.167 Uiso 0.699(10) 1 calc PR A 2
H20E H 1.1907 0.8806 0.8306 0.167 Uiso 0.699(10) 1 calc PR A 2
H20F H 1.0401 0.9356 0.8948 0.167 Uiso 0.699(10) 1 calc PR A 2
C24' C 0.5664(16) 0.4702(11) 0.6399(12) 0.100(4) Uani 0.699(10) 1 d PDU A 2
H24C H 0.6234 0.5216 0.5550 0.119 Uiso 0.699(10) 1 calc PR A 2
H24D H 0.4668 0.4934 0.6517 0.119 Uiso 0.699(10) 1 calc PR A 2
C25' C 0.5940(14) 0.3332(10) 0.6521(12) 0.208(5) Uani 0.699(10) 1 d PDU A 2
H25D H 0.6915 0.3099 0.6448 0.312 Uiso 0.699(10) 1 calc PR A 2
H25E H 0.5752 0.3197 0.5851 0.312 Uiso 0.699(10) 1 calc PR A 2
H25F H 0.5326 0.2833 0.7342 0.312 Uiso 0.699(10) 1 calc PR A 2
O1 O 0.8309(2) 0.4941(2) 0.61090(18) 0.0876(7) Uani 1 1 d . . .
O2 O 0.6028(2) 0.48954(19) 0.73551(17) 0.0722(6) Uani 1 1 d D . .
O3 O 0.7819(2) 0.7742(2) 0.58219(18) 0.0881(7) Uani 1 1 d . . .
O4 O 1.0027(2) 0.75151(18) 0.58561(15) 0.0732(6) Uani 1 1 d . . .
O5 O 0.8692(2) 0.90116(15) 0.77033(18) 0.0708(5) Uani 1 1 d . . .
O6 O 1.0309(2) 0.78514(16) 0.85385(18) 0.0744(6) Uani 1 1 d D . .

loop_
_atom_site_aniso_label
_atom_site_aniso_U_11
_atom_site_aniso_U_22
_atom_site_aniso_U_33
_atom_site_aniso_U_23
_atom_site_aniso_U_13
_atom_site_aniso_U_12
C1 0.0624(13) 0.0434(12) 0.0497(12) -0.0179(9) -0.0261(10) 0.0026(10)
C2 0.0608(14) 0.0504(13) 0.0623(14) -0.0171(11) -0.0228(11) 0.0004(10)
C3 0.0690(16) 0.0596(15) 0.0803(18) -0.0118(13) -0.0294(14) -0.0130(12)
C4 0.105(2) 0.0514(15) 0.102(2) -0.0194(15) -0.057(2) -0.0130(15)
C5 0.121(3) 0.0570(16) 0.093(2) -0.0408(15) -0.050(2) 0.0070(16)
C6 0.0887(18) 0.0540(14) 0.0604(15) -0.0276(12) -0.0235(13) 0.0020(12)
C7 0.0544(12) 0.0439(11) 0.0415(11) -0.0168(9) -0.0170(9) 0.0019(9)
C8 0.0543(12) 0.0500(12) 0.0403(11) -0.0191(9) -0.0188(9) 0.0025(9)
C9 0.0563(12) 0.0481(12) 0.0362(10) -0.0102(9) -0.0193(9) 0.0010(9)
C10 0.0578(12) 0.0427(11) 0.0382(11) -0.0115(8) -0.0204(9) -0.0002(9)
C11 0.0587(12) 0.0392(11) 0.0383(11) -0.0128(8) -0.0214(9) 0.0031(9)
C12 0.0643(13) 0.0388(11) 0.0360(10) -0.0102(8) -0.0179(9) -0.0007(9)
C13 0.0637(13) 0.0461(12) 0.0375(11) -0.0136(9) -0.0194(9) -0.0048(10)
C14 0.124(2) 0.0499(14) 0.0522(14) -0.0193(11) -0.0440(15) 0.0069(14)
C15 0.150(3) 0.0654(17) 0.0722(18) -0.0372(14) -0.048(2) 0.0003(18)
C16 0.109(2) 0.098(2) 0.0556(15) -0.0404(15) -0.0347(15) -0.0119(18)
C17 0.0731(16) 0.092(2) 0.0451(13) -0.0207(12) -0.0305(12) -0.0028(14)
C18 0.0638(14) 0.0638(14) 0.0428(12) -0.0183(10) -0.0222(10) 0.0037(11)
C19 0.0641(15) 0.0634(14) 0.0423(12) -0.0217(10) -0.0217(11) -0.0019(11)
C21 0.0777(17) 0.0579(14) 0.0389(12) -0.0112(10) -0.0243(12) -0.0050(12)
C22 0.142(4) 0.150(4) 0.0466(17) 0.0127(19) -0.0107(19) -0.061(3)
C23 0.0700(15) 0.0465(13) 0.0410(11) -0.0073(9) -0.0234(10) -0.0066(10)
C20 0.105(11) 0.095(9) 0.072(8) -0.042(7) -0.039(7) -0.014(7)
C24 0.106(12) 0.081(12) 0.109(12) -0.014(8) -0.059(8) -0.026(7)
C25 0.107(8) 0.125(9) 0.140(10) -0.032(7) -0.049(7) -0.031(6)
C20' 0.126(8) 0.087(6) 0.134(7) 0.000(4) -0.079(5) -0.042(6)
C24' 0.099(5) 0.143(8) 0.089(5) -0.042(5) -0.047(4) -0.042(5)
C25' 0.229(9) 0.235(10) 0.219(9) -0.096(7) -0.109(7) -0.032(7)
O1 0.0768(13) 0.147(2) 0.0578(11) -0.0584(12) -0.0182(10) -0.0068(12)
O2 0.0678(11) 0.1058(15) 0.0576(10) -0.0358(10) -0.0266(9) -0.0087(10)
O3 0.1062(16) 0.0990(15) 0.0557(11) -0.0011(10) -0.0487(11) -0.0038(12)
O4 0.0809(13) 0.0815(13) 0.0415(9) -0.0045(8) -0.0140(8) -0.0178(10)
O5 0.0940(13) 0.0445(10) 0.0712(12) -0.0025(8) -0.0399(10) -0.0079(9)
O6 0.0867(13) 0.0619(11) 0.0791(12) -0.0008(9) -0.0482(11) -0.0203(9)

loop_
_atom_type_symbol
_atom_type_description
_atom_type_scat_dispersion_real
_atom_type_scat_dispersion_imag
_atom_type_scat_source
C C 0.0033 0.0016 'International Tables Vol C Tables 4.2.6.8 and 6.1.1.4'
H H 0.0000 0.0000 'International Tables Vol C Tables 4.2.6.8 and 6.1.1.4'
O O 0.0106 0.0060 'International Tables Vol C Tables 4.2.6.8 and 6.1.1.4'

loop_
_geom_angle_atom_site_label_1
_geom_angle_atom_site_label_2
_geom_angle_atom_site_label_3
_geom_angle
C6 C1 C2 118.1(2)
C6 C1 C7 121.7(2)
C2 C1 C7 120.25(19)
C3 C2 C1 121.2(2)
C3 C2 H2 119.4
C1 C2 H2 119.4
C2 C3 C4 120.1(3)
C2 C3 H3 119.9
C4 C3 H3 119.9
C5 C4 C3 119.8(3)
C5 C4 H4 120.1
C3 C4 H4 120.1
C4 C5 C6 120.3(3)
C4 C5 H5 119.8
C6 C5 H5 119.8
C5 C6 C1 120.5(3)
C5 C6 H6 119.8
C1 C6 H6 119.8
C12 C7 C8 117.98(19)
C12 C7 C1 119.39(18)
C8 C7 C1 122.61(18)
C9 C8 C7 120.12(18)
C9 C8 C19 118.49(18)
C7 C8 C19 121.4(2)
C8 C9 C10 120.83(18)
C8 C9 C21 118.84(19)
C10 C9 C21 120.3(2)
C11 C10 C9 119.57(19)
C11 C10 C23 121.59(18)
C9 C10 C23 118.83(18)
C12 C11 C10 118.36(18)
C12 C11 C13 119.14(17)
C10 C11 C13 122.47(19)
C7 C12 C11 122.95(18)
C7 C12 H12 118.5
C11 C12 H12 118.5
C18 C13 C14 118.9(2)
C18 C13 C11 120.68(19)
C14 C13 C11 120.30(19)
C13 C14 C15 120.4(2)
C13 C14 H14 119.8
C15 C14 H14 119.8
C16 C15 C14 120.0(3)
C16 C15 H15 120.0
C14 C15 H15 120.0
C17 C16 C15 120.0(2)
C17 C16 H16 120.0
C15 C16 H16 120.0
C16 C17 C18 120.2(2)
C16 C17 H17 119.9
C18 C17 H17 119.9
C13 C18 C17 120.4(2)
C13 C18 H18 119.8
C17 C18 H18 119.8
O1 C19 O2 124.7(2)
O1 C19 C8 124.3(2)
O2 C19 C8 110.97(18)
O3 C21 O4 125.5(2)
O3 C21 C9 123.3(2)
O4 C21 C9 111.2(2)
O4 C22 H22A 109.5
O4 C22 H22B 109.5
H22A C22 H22B 109.5
O4 C22 H22C 109.5
H22A C22 H22C 109.5
H22B C22 H22C 109.5
O5 C23 O6 125.1(2)
O5 C23 C10 123.8(2)
O6 C23 C10 111.13(18)
O2 C20 H20A 109.5
O2 C20 H20B 109.5
O2 C20 H20C 109.5
O6 C24 C25 114.4(12)
O6 C24 H24A 108.7
C25 C24 H24A 108.7
O6 C24 H24B 108.7
C25 C24 H24B 108.7
H24A C24 H24B 107.6
O6 C20' H20D 109.5
O6 C20' H20E 109.5
H20D C20' H20E 109.5
O6 C20' H20F 109.5
H20D C20' H20F 109.5
H20E C20' H20F 109.5
O2 C24' C25' 108.6(8)
O2 C24' H24C 110.0
C25' C24' H24C 110.0
O2 C24' H24D 110.0
C25' C24' H24D 110.0
H24C C24' H24D 108.4
C24' C25' H25D 109.5
C24' C25' H25E 109.5
H25D C25' H25E 109.5
C24' C25' H25F 109.5
H25D C25' H25F 109.5
H25E C25' H25F 109.5
C19 O2 C24' 115.2(6)
C19 O2 C20 119.7(12)
C24' O2 C20 12.4(15)
C21 O4 C22 116.1(3)
C23 O6 C24 120(2)
C23 O6 C20' 114.9(10)
C24 O6 C20' 10.5(18)

loop_
_geom_bond_atom_site_label_1
_geom_bond_atom_site_label_2
_geom_bond_distance
C1 C6 1.389(3)
C1 C2 1.391(3)
C1 C7 1.476(3)
C2 C3 1.373(3)
C2 H2 0.9300
C3 C4 1.376(4)
C3 H3 0.9300
C4 C5 1.371(5)
C4 H4 0.9300
C5 C6 1.387(4)
C5 H5 0.9300
C6 H6 0.9300
C7 C12 1.386(3)
C7 C8 1.405(3)
C8 C9 1.390(3)
C8 C19 1.502(3)
C9 C10 1.401(3)
C9 C21 1.503(3)
C10 C11 1.399(3)
C10 C23 1.497(3)
C11 C12 1.393(3)
C11 C13 1.492(3)
C12 H12 0.9300
C13 C18 1.381(3)
C13 C14 1.386(3)
C14 C15 1.388(4)
C14 H14 0.9300
C15 C16 1.379(4)
C15 H15 0.9300
C16 C17 1.365(4)
C16 H16 0.9300
C17 C18 1.391(3)
C17 H17 0.9300
C18 H18 0.9300
C19 O1 1.184(3)
C19 O2 1.325(3)
C21 O3 1.194(3)
C21 O4 1.312(3)
C22 O4 1.457(3)
C22 H22A 0.9600
C22 H22B 0.9600
C22 H22C 0.9600
C23 O5 1.195(3)
C23 O6 1.319(3)
C20 O2 1.56(2)
C20 H20A 0.9600
C20 H20B 0.9600
C20 H20C 0.9600
C24 O6 1.435(10)
C24 C25 1.497(10)
C24 H24A 0.9700
C24 H24B 0.9700
C25 H25A 0.9600
C25 H25B 0.9600
C25 H25C 0.9600
C20' O6 1.459(6)
C20' H20D 0.9600
C20' H20E 0.9600
C20' H20F 0.9600
C24' O2 1.427(9)
C24' C25' 1.517(9)
C24' H24C 0.9700
C24' H24D 0.9700
C25' H25D 0.9600
C25' H25E 0.9600
C25' H25F 0.9600
